data_4062106
loop_
_publ_author_name
'Klose, Stefanie'
'Fl\"orke, Ulrich'
'Mathur, Pradeep'
'Egold, Hans'

_publ_section_title
;
Chalcogen centered spirocyclic mixed metal carbonyl complexes:
Synthesis and molecular structures of
(CO)~8~(\m-PCy~2~)Re~2~(\m~4~-E)Fe~2~(\m-ER)(CO)~6~ and
((CO)~8~(\m-PCy~2~)Re~2~(\m~4~-E)Fe~2~(CO)~6~)~2~(\m~4~-E~2~)
(E = S, Se, Te; R = org. residue)
;
_journal_name_full Organometallics
_journal_year 2003
_chemical_formula_moiety 'C52 H44 Fe4 O28 P2 Re4 S4, 0.5 C H2 Cl2'
_chemical_formula_sum 'C52.5 H45 Cl Fe4 O28 P2 Re4 S4'
_chemical_formula_weight 2317.71
_space_group_IT_number 14
_symmetry_cell_setting monoclinic
_symmetry_space_group_name_Hall '-P 2ybc'
_symmetry_space_group_name_H-M 'P 1 21/c 1'
_cell_angle_alpha 90.00
_cell_angle_beta 102.01(1)
_cell_angle_gamma 90.00
_cell_formula_units_Z 4
_cell_length_a 14.793(3)
_cell_length_b 15.605(5)
_cell_length_c 32.027(9)
_cell_measurement_temperature 203(2)
_cell_volume 7231(3)
_diffrn_ambient_temperature 203(2)
_exptl_crystal_density_diffrn 2.129
_cod_depositor_comments
;
The following automatic conversions were performed:
'_symmetry_cell_setting' value 'Monoclinic' changed to 'monoclinic'
according to '/home/saulius/struct/CIF-dictionaries/cif_core.dic'
dictionary named 'cif_core.dic' version 2.4.1 from 2010-06-29.

Automatic conversion script
Id: cif_fix_enum 1527 2010-12-29 10:47:43Z saulius 
;
_cod_original_sg_symbol_H-M 'P 21/c'
_cod_original_formula_sum 'C52.50 H45 Cl Fe4 O28 P2 Re4 S4'
_cod_database_code 4062106

loop_
_symmetry_equiv_pos_as_xyz
'x, y, z'
'-x, y+1/2, -z+1/2'
'-x, -y, -z'
'x, -y-1/2, z-1/2'

loop_
_atom_site_label
_atom_site_type_symbol
_atom_site_fract_x
_atom_site_fract_y
_atom_site_fract_z
_atom_site_U_iso_or_equiv
_atom_site_adp_type
_atom_site_occupancy
_atom_site_symmetry_multiplicity
_atom_site_calc_flag
_atom_site_refinement_flags
_atom_site_disorder_assembly
_atom_site_disorder_group
Re1 Re 0.51681(4) 1.14024(4) 0.30248(2) 0.02825(15) Uani 1 1 d U A .
Re2 Re 0.61477(4) 1.27570(4) 0.40522(2) 0.03155(16) Uani 1 1 d U . .
Re3 Re 0.90363(4) 1.30391(4) 0.13206(2) 0.02894(15) Uani 1 1 d U . .
Re4 Re 0.96907(4) 1.08190(4) 0.08856(2) 0.03021(16) Uani 1 1 d U . .
Fe1 Fe 0.70547(13) 1.31896(13) 0.28456(7) 0.0296(5) Uani 1 1 d U . .
Fe2 Fe 0.80764(13) 1.21267(14) 0.33132(7) 0.0302(5) Uani 1 1 d U . .
Fe3 Fe 0.75052(14) 1.09747(14) 0.16233(8) 0.0354(6) Uani 1 1 d U . .
Fe4 Fe 0.90563(14) 1.07737(14) 0.21000(7) 0.0321(5) Uani 1 1 d U . .
S1 S 0.6542(2) 1.2356(2) 0.33386(13) 0.0281(8) Uani 1 1 d U . .
S2 S 0.7343(2) 1.1835(2) 0.26443(13) 0.0297(8) Uani 1 1 d U . .
S3 S 0.8127(2) 1.1889(2) 0.21587(13) 0.0305(8) Uani 1 1 d U . .
S4 S 0.8835(2) 1.1419(2) 0.14337(13) 0.0307(8) Uani 1 1 d U . .
P1 P 0.5102(2) 1.1491(3) 0.38053(14) 0.0300(9) Uani 1 1 d U . .
P2 P 1.0266(2) 1.2342(3) 0.09927(13) 0.0277(8) Uani 1 1 d U . .
O1 O 0.3439(7) 1.0312(7) 0.2718(4) 0.055(3) Uani 1 1 d U . .
C1 C 0.4095(10) 1.0701(10) 0.2850(5) 0.037(3) Uani 1 1 d U . .
O2 O 0.5248(7) 1.1397(8) 0.2066(4) 0.050(3) Uani 1 1 d U . .
C2 C 0.5273(10) 1.1408(11) 0.2429(5) 0.039(3) Uani 1 1 d U . .
O3 O 0.6488(7) 0.9821(7) 0.3187(4) 0.054(3) Uani 1 1 d U . .
C3 C 0.5985(10) 1.0388(10) 0.3143(6) 0.037(3) Uani 1 1 d U . .
O41 O 0.3826(16) 1.2972(15) 0.291(2) 0.052(10) Uani 0.50 1 d PDU A 1
O42 O 0.416(2) 1.3155(13) 0.2871(19) 0.061(13) Uani 0.50 1 d PDU A 2
C4 C 0.4407(11) 1.2445(10) 0.2951(5) 0.043(4) Uani 1 1 d DU . .
O5 O 0.4640(8) 1.4124(8) 0.3671(4) 0.058(3) Uani 1 1 d U . .
C5 C 0.5160(10) 1.3603(10) 0.3794(5) 0.036(3) Uani 1 1 d U . .
O6 O 0.7760(7) 1.1583(8) 0.4490(4) 0.055(3) Uani 1 1 d U . .
C6 C 0.7168(10) 1.1990(11) 0.4322(5) 0.041(3) Uani 1 1 d U . .
O7 O 0.5629(9) 1.2892(9) 0.4930(4) 0.067(4) Uani 1 1 d U . .
C7 C 0.5791(10) 1.2854(11) 0.4590(6) 0.045(4) Uani 1 1 d U . .
O8 O 0.7390(8) 1.4343(8) 0.4284(4) 0.065(4) Uani 1 1 d U . .
C8 C 0.6950(11) 1.3752(12) 0.4190(6) 0.047(4) Uani 1 1 d U . .
O9 O 0.6674(8) 1.4682(7) 0.3321(4) 0.060(4) Uani 1 1 d U . .
C9 C 0.6877(11) 1.4098(10) 0.3142(6) 0.039(4) Uani 1 1 d U . .
O10 O 0.8557(7) 1.4033(7) 0.2537(4) 0.047(3) Uani 1 1 d U . .
C10 C 0.7988(9) 1.3688(9) 0.2653(5) 0.029(3) Uani 1 1 d U . .
O11 O 0.5497(8) 1.3535(8) 0.2122(5) 0.073(4) Uani 1 1 d U . .
C11 C 0.6093(10) 1.3400(10) 0.2419(6) 0.044(4) Uani 1 1 d U . .
O12 O 0.8805(7) 1.3398(8) 0.3964(4) 0.060(4) Uani 1 1 d U . .
C12 C 0.8465(9) 1.2915(10) 0.3720(5) 0.031(3) Uani 1 1 d U . .
O13 O 0.9896(7) 1.2163(8) 0.3096(4) 0.060(4) Uani 1 1 d U . .
C13 C 0.9168(10) 1.2154(11) 0.3177(5) 0.040(4) Uani 1 1 d U . .
O14 O 0.8341(8) 1.0510(7) 0.3794(4) 0.055(3) Uani 1 1 d U . .
C14 C 0.8247(10) 1.1103(10) 0.3591(5) 0.036(3) Uani 1 1 d U . .
O15 O 0.7661(8) 1.3147(9) 0.0448(4) 0.066(4) Uani 1 1 d U . .
C15 C 0.8182(10) 1.3055(11) 0.0749(6) 0.041(3) Uani 1 1 d U . .
O16 O 0.7339(7) 1.3743(8) 0.1629(3) 0.048(3) Uani 1 1 d U . .
C16 C 0.7988(9) 1.3465(9) 0.1541(5) 0.031(3) Uani 1 1 d U . .
O17 O 1.0240(8) 1.3114(8) 0.2250(4) 0.054(3) Uani 1 1 d U . .
C17 C 0.9830(10) 1.3064(10) 0.1926(5) 0.033(3) Uani 1 1 d U . .
O18 O 0.9618(8) 1.4903(7) 0.1218(5) 0.059(4) Uani 1 1 d U . .
C18 C 0.9399(11) 1.4201(10) 0.1237(5) 0.038(3) Uani 1 1 d U . .
O19 O 1.0896(7) 1.0461(8) 0.0235(4) 0.057(3) Uani 1 1 d U . .
C19 C 1.0448(10) 1.0590(11) 0.0507(5) 0.037(3) Uani 1 1 d U . .
O20 O 0.9026(8) 0.8938(7) 0.0749(4) 0.060(4) Uani 1 1 d U . .
C20 C 0.9239(10) 0.9655(10) 0.0814(5) 0.035(3) Uani 1 1 d U . .
O21 O 0.7985(8) 1.1289(9) 0.0187(5) 0.073(4) Uani 1 1 d U . .
C21 C 0.8638(11) 1.1177(10) 0.0449(6) 0.040(3) Uani 1 1 d U . .
O22 O 1.1253(8) 1.0144(8) 0.1621(4) 0.055(3) Uani 1 1 d U . .
C22 C 1.0698(10) 1.0406(9) 0.1353(5) 0.034(3) Uani 1 1 d U . .
O23 O 0.7216(8) 0.9643(9) 0.0969(5) 0.079(5) Uani 1 1 d U . .
C23 C 0.7349(10) 1.0165(12) 0.1230(6) 0.050(4) Uani 1 1 d U . .
O24 O 0.6051(9) 1.2110(10) 0.1172(5) 0.089(5) Uani 1 1 d U . .
C24 C 0.6625(11) 1.1656(13) 0.1342(6) 0.058(5) Uani 1 1 d U . .
O25 O 0.6567(8) 0.9930(8) 0.2156(4) 0.058(3) Uani 1 1 d U . .
C25 C 0.6914(11) 1.0342(11) 0.1960(6) 0.047(4) Uani 1 1 d U . .
O26 O 0.9343(9) 0.9088(7) 0.1761(4) 0.057(3) Uani 1 1 d U . .
C26 C 0.9227(12) 0.9748(11) 0.1882(6) 0.045(4) Uani 1 1 d U . .
O27 O 0.8700(9) 0.9940(8) 0.2868(4) 0.062(4) Uani 1 1 d U . .
C27 C 0.8851(10) 1.0278(11) 0.2577(6) 0.041(4) Uani 1 1 d U . .
O28 O 1.0997(7) 1.1223(8) 0.2458(4) 0.058(4) Uani 1 1 d U . .
C28 C 1.0254(11) 1.1081(11) 0.2334(5) 0.039(4) Uani 1 1 d U . .
C31 C 0.5605(11) 1.0511(10) 0.4087(5) 0.039(3) Uani 1 1 d U . .
H31 H 0.6234 1.0466 0.4029 0.047 Uiso 1 1 calc R . .
C32 C 0.5737(10) 1.0521(10) 0.4565(5) 0.038(3) Uani 1 1 d U . .
H32A H 0.5130 1.0516 0.4643 0.046 Uiso 1 1 calc R . .
H32B H 0.6051 1.1052 0.4676 0.046 Uiso 1 1 calc R . .
C33 C 0.6294(11) 0.9766(10) 0.4773(6) 0.048(4) Uani 1 1 d U . .
H33A H 0.6924 0.9809 0.4724 0.057 Uiso 1 1 calc R . .
H33B H 0.6330 0.9790 0.5082 0.057 Uiso 1 1 calc R . .
C34 C 0.5885(13) 0.8918(11) 0.4605(6) 0.059(5) Uani 1 1 d U . .
H34A H 0.6312 0.8456 0.4722 0.070 Uiso 1 1 calc R . .
H34B H 0.5305 0.8824 0.4701 0.070 Uiso 1 1 calc R . .
C35 C 0.5704(12) 0.8889(10) 0.4131(6) 0.054(4) Uani 1 1 d U . .
H35A H 0.5384 0.8353 0.4032 0.065 Uiso 1 1 calc R . .
H35B H 0.6294 0.8892 0.4038 0.065 Uiso 1 1 calc R . .
C36 C 0.5117(10) 0.9647(9) 0.3927(5) 0.040(3) Uani 1 1 d U . .
H36A H 0.4508 0.9625 0.4002 0.048 Uiso 1 1 calc R . .
H36B H 0.5028 0.9613 0.3616 0.048 Uiso 1 1 calc R . .
C41 C 0.3925(10) 1.1525(11) 0.3936(7) 0.054(4) Uani 1 1 d U . .
H41 H 0.3989 1.1143 0.4188 0.065 Uiso 1 1 calc R . .
C42 C 0.3203(12) 1.1114(16) 0.3623(9) 0.113(8) Uani 1 1 d U . .
H42A H 0.3410 1.0540 0.3562 0.136 Uiso 1 1 calc R . .
H42B H 0.3101 1.1445 0.3357 0.136 Uiso 1 1 calc R . .
C43 C 0.2245(13) 1.1035(18) 0.3778(10) 0.133(9) Uani 1 1 d U . .
H43A H 0.1772 1.0775 0.3554 0.160 Uiso 1 1 calc R . .
H43B H 0.2323 1.0676 0.4034 0.160 Uiso 1 1 calc R . .
C44 C 0.1952(12) 1.1948(17) 0.3877(9) 0.105(7) Uani 1 1 d U . .
H44A H 0.1915 1.2325 0.3630 0.126 Uiso 1 1 calc R . .
H44B H 0.1351 1.1942 0.3961 0.126 Uiso 1 1 calc R . .
C45 C 0.2650(13) 1.2212(18) 0.4216(9) 0.114(8) Uani 1 1 d U . .
H45A H 0.2700 1.1804 0.4452 0.137 Uiso 1 1 calc R . .
H45B H 0.2492 1.2773 0.4317 0.137 Uiso 1 1 calc R . .
C46 C 0.3601(13) 1.2272(16) 0.4076(9) 0.116(8) Uani 1 1 d U . .
H46A H 0.3545 1.2698 0.3847 0.139 Uiso 1 1 calc R . .
H46B H 0.4063 1.2485 0.4318 0.139 Uiso 1 1 calc R . .
C51 C 1.1395(9) 1.2329(9) 0.1395(5) 0.025(3) Uani 1 1 d U . .
H51 H 1.1292 1.1973 0.1637 0.030 Uiso 1 1 calc R . .
C52 C 1.1751(9) 1.3208(8) 0.1588(5) 0.028(3) Uani 1 1 d U . .
H52A H 1.1992 1.3548 0.1378 0.034 Uiso 1 1 calc R . .
H52B H 1.1248 1.3529 0.1672 0.034 Uiso 1 1 calc R . .
C53 C 1.2502(9) 1.3034(10) 0.1971(5) 0.037(4) Uani 1 1 d U . .
H53A H 1.2708 1.3574 0.2117 0.044 Uiso 1 1 calc R . .
H53B H 1.2265 1.2664 0.2171 0.044 Uiso 1 1 calc R . .
C54 C 1.3300(10) 1.2605(10) 0.1836(5) 0.042(4) Uani 1 1 d U . .
H54A H 1.3790 1.2497 0.2088 0.050 Uiso 1 1 calc R . .
H54B H 1.3549 1.2986 0.1644 0.050 Uiso 1 1 calc R . .
C55 C 1.3013(10) 1.1776(10) 0.1613(5) 0.041(4) Uani 1 1 d U . .
H55A H 1.2831 1.1372 0.1815 0.049 Uiso 1 1 calc R . .
H55B H 1.3538 1.1529 0.1513 0.049 Uiso 1 1 calc R . .
C56 C 1.2197(9) 1.1904(10) 0.1230(5) 0.040(4) Uani 1 1 d U . .
H56A H 1.1998 1.1350 0.1098 0.048 Uiso 1 1 calc R . .
H56B H 1.2386 1.2269 0.1015 0.048 Uiso 1 1 calc R . .
C61 C 1.0542(9) 1.2840(9) 0.0501(4) 0.029(3) Uani 1 1 d U . .
H61 H 1.1133 1.2575 0.0471 0.035 Uiso 1 1 calc R . .
C62 C 1.0731(11) 1.3786(10) 0.0529(5) 0.043(4) Uani 1 1 d U . .
H62A H 1.1168 1.3911 0.0797 0.052 Uiso 1 1 calc R . .
H62B H 1.0155 1.4092 0.0533 0.052 Uiso 1 1 calc R . .
C63 C 1.1124(13) 1.4105(12) 0.0159(6) 0.064(5) Uani 1 1 d U . .
H63A H 1.1731 1.3843 0.0171 0.077 Uiso 1 1 calc R . .
H63B H 1.1210 1.4727 0.0183 0.077 Uiso 1 1 calc R . .
C64 C 1.0491(13) 1.3893(12) -0.0268(6) 0.059(5) Uani 1 1 d U . .
H64A H 0.9920 1.4228 -0.0301 0.071 Uiso 1 1 calc R . .
H64B H 1.0797 1.4042 -0.0501 0.071 Uiso 1 1 calc R . .
C65 C 1.0265(13) 1.2956(12) -0.0286(6) 0.058(5) Uani 1 1 d U . .
H65A H 1.0825 1.2631 -0.0299 0.070 Uiso 1 1 calc R . .
H65B H 0.9809 1.2839 -0.0548 0.070 Uiso 1 1 calc R . .
C66 C 0.9886(12) 1.2644(12) 0.0095(5) 0.052(4) Uani 1 1 d U . .
H66A H 0.9292 1.2923 0.0094 0.062 Uiso 1 1 calc R . .
H66B H 0.9781 1.2024 0.0072 0.062 Uiso 1 1 calc R . .
Cl1 Cl 0.661(2) 1.620(2) 0.4786(11) 0.295(14) Uiso 0.50 1 d PDU . .
Cl2 Cl 0.555(2) 1.528(2) 0.4629(11) 0.283(13) Uiso 0.50 1 d PDU . .
C100 C 0.582(4) 1.606(3) 0.437(2) 0.149(19) Uiso 0.50 1 d PDU . .
H10A H 0.5354 1.6520 0.4316 0.179 Uiso 0.50 1 calc PR . .
H10B H 0.6038 1.5908 0.4113 0.179 Uiso 0.50 1 calc PR . .

loop_
_atom_site_aniso_label
_atom_site_aniso_U_11
_atom_site_aniso_U_22
_atom_site_aniso_U_33
_atom_site_aniso_U_23
_atom_site_aniso_U_13
_atom_site_aniso_U_12
Re1 0.0231(3) 0.0254(3) 0.0353(4) -0.0014(3) 0.0038(3) -0.0003(3)
Re2 0.0288(3) 0.0316(4) 0.0347(4) -0.0051(3) 0.0077(3) -0.0011(3)
Re3 0.0286(3) 0.0274(3) 0.0322(4) 0.0015(3) 0.0093(3) 0.0017(3)
Re4 0.0284(3) 0.0283(3) 0.0345(4) -0.0051(3) 0.0079(3) -0.0031(3)
Fe1 0.0278(11) 0.0251(11) 0.0361(13) 0.0043(10) 0.0071(10) 0.0002(9)
Fe2 0.0228(10) 0.0336(13) 0.0334(13) 0.0019(11) 0.0042(9) 0.0011(9)
Fe3 0.0321(12) 0.0354(13) 0.0397(14) -0.0046(12) 0.0095(10) -0.0034(10)
Fe4 0.0338(11) 0.0277(12) 0.0351(13) 0.0030(11) 0.0082(10) 0.0022(10)
S1 0.0229(17) 0.0245(19) 0.038(2) 0.0011(17) 0.0077(16) 0.0010(15)
S2 0.0291(19) 0.029(2) 0.032(2) 0.0001(18) 0.0096(16) -0.0010(16)
S3 0.0303(19) 0.030(2) 0.032(2) -0.0007(18) 0.0082(16) 0.0000(16)
S4 0.0305(19) 0.0257(19) 0.037(2) -0.0020(18) 0.0084(16) -0.0021(16)
P1 0.0260(19) 0.029(2) 0.037(2) -0.0028(19) 0.0120(17) -0.0007(17)
P2 0.0233(18) 0.031(2) 0.029(2) 0.0020(18) 0.0056(16) -0.0022(16)
O1 0.043(6) 0.046(8) 0.073(10) -0.012(7) 0.004(6) -0.019(5)
C1 0.038(7) 0.031(8) 0.041(8) -0.009(7) 0.008(6) -0.006(5)
O2 0.042(6) 0.071(9) 0.036(5) 0.011(7) 0.005(6) 0.005(6)
C2 0.029(8) 0.051(10) 0.035(5) -0.003(7) 0.002(6) -0.005(7)
O3 0.056(7) 0.040(7) 0.066(9) 0.009(7) 0.017(7) 0.019(5)
C3 0.044(8) 0.022(6) 0.053(10) 0.004(6) 0.024(7) 0.002(5)
O41 0.027(15) 0.026(12) 0.09(2) -0.022(17) -0.021(19) -0.001(10)
O42 0.06(2) 0.027(11) 0.07(2) -0.022(16) -0.05(2) 0.013(14)
C4 0.045(7) 0.030(6) 0.041(8) -0.011(7) -0.019(7) 0.010(6)
O5 0.067(8) 0.048(8) 0.053(8) -0.003(7) 0.004(6) 0.020(6)
C5 0.036(7) 0.029(6) 0.046(9) -0.007(7) 0.015(6) -0.001(5)
O6 0.041(6) 0.079(9) 0.042(8) -0.002(7) 0.004(5) 0.014(6)
C6 0.035(7) 0.051(9) 0.033(7) -0.009(8) 0.001(6) -0.003(6)
O7 0.090(9) 0.073(10) 0.044(7) -0.014(8) 0.030(7) 0.010(8)
C7 0.035(8) 0.055(11) 0.048(7) -0.007(7) 0.017(7) -0.006(7)
O8 0.069(8) 0.055(8) 0.069(10) -0.018(8) 0.008(7) -0.025(6)
C8 0.039(8) 0.051(8) 0.051(11) -0.012(7) 0.012(7) -0.012(6)
O9 0.072(8) 0.039(7) 0.080(10) -0.006(7) 0.044(8) 0.008(6)
C9 0.048(9) 0.027(6) 0.052(10) 0.010(6) 0.030(7) 0.006(6)
O10 0.052(7) 0.046(7) 0.049(8) 0.003(6) 0.026(6) -0.015(6)
C10 0.033(6) 0.031(7) 0.020(7) 0.001(6) -0.002(5) -0.003(6)
O11 0.060(8) 0.055(8) 0.087(11) 0.023(8) -0.024(6) -0.010(7)
C11 0.032(7) 0.035(8) 0.060(9) 0.023(7) -0.001(6) -0.005(6)
O12 0.038(7) 0.067(9) 0.067(9) -0.017(7) -0.008(6) -0.002(6)
C12 0.014(6) 0.039(8) 0.039(7) 0.000(6) 0.005(5) -0.007(6)
O13 0.026(5) 0.074(9) 0.079(10) -0.022(8) 0.006(6) -0.006(6)
C13 0.025(5) 0.054(10) 0.039(9) -0.002(8) 0.003(5) 0.000(6)
O14 0.067(8) 0.031(6) 0.064(9) 0.014(6) 0.009(7) 0.018(6)
C14 0.029(7) 0.041(7) 0.032(8) 0.002(6) -0.005(6) 0.006(6)
O15 0.045(7) 0.097(11) 0.049(7) 0.002(8) -0.005(5) 0.012(7)
C15 0.031(7) 0.052(9) 0.039(6) 0.005(7) 0.004(5) 0.011(7)
O16 0.045(6) 0.067(8) 0.033(7) 0.004(6) 0.008(5) 0.028(6)
C16 0.029(6) 0.030(7) 0.029(8) -0.002(7) -0.004(5) 0.008(6)
O17 0.061(8) 0.057(8) 0.040(6) 0.002(7) 0.002(5) -0.009(7)
C17 0.033(7) 0.029(7) 0.039(6) 0.003(6) 0.009(5) -0.006(6)
O18 0.062(8) 0.028(5) 0.095(11) 0.016(7) 0.034(7) 0.008(6)
C18 0.046(9) 0.034(5) 0.038(9) 0.000(7) 0.014(7) 0.006(6)
O19 0.047(7) 0.067(9) 0.063(9) -0.011(8) 0.023(6) -0.002(7)
C19 0.027(7) 0.045(8) 0.037(8) 0.002(7) 0.004(6) 0.002(6)
O20 0.060(8) 0.035(6) 0.086(11) -0.002(7) 0.018(7) -0.010(6)
C20 0.039(8) 0.039(6) 0.028(9) -0.005(6) 0.006(6) -0.010(6)
O21 0.037(7) 0.089(10) 0.085(11) -0.006(9) -0.009(6) 0.014(7)
C21 0.036(7) 0.036(8) 0.048(7) -0.002(7) 0.008(5) 0.003(6)
O22 0.065(8) 0.054(8) 0.040(7) 0.017(7) 0.000(5) 0.002(6)
C22 0.041(7) 0.022(7) 0.038(7) -0.004(6) 0.007(5) -0.001(6)
O23 0.062(8) 0.078(10) 0.104(12) -0.051(8) 0.029(8) -0.018(8)
C23 0.030(8) 0.058(10) 0.061(10) -0.022(8) 0.010(7) -0.007(6)
O24 0.069(9) 0.089(11) 0.096(13) 0.000(10) -0.009(8) 0.029(7)
C24 0.033(7) 0.072(11) 0.065(11) 0.002(8) -0.002(6) 0.010(7)
O25 0.065(8) 0.053(8) 0.056(9) -0.003(7) 0.015(6) -0.020(6)
C25 0.044(7) 0.038(9) 0.064(11) -0.012(7) 0.022(8) -0.018(7)
O26 0.089(9) 0.037(6) 0.046(8) -0.008(6) 0.016(7) 0.003(7)
C26 0.062(9) 0.032(6) 0.044(10) 0.012(6) 0.016(8) 0.016(6)
O27 0.095(10) 0.041(8) 0.058(8) 0.010(7) 0.033(8) 0.004(7)
C27 0.042(8) 0.042(9) 0.040(7) 0.004(6) 0.012(6) 0.001(7)
O28 0.032(5) 0.071(9) 0.065(9) 0.004(8) 0.000(6) 0.001(6)
C28 0.038(5) 0.052(10) 0.028(8) 0.010(8) 0.007(5) 0.005(6)
C31 0.048(8) 0.029(5) 0.043(7) 0.004(6) 0.015(7) 0.005(6)
C32 0.042(8) 0.035(7) 0.043(7) 0.011(6) 0.021(7) 0.002(7)
C33 0.060(10) 0.046(9) 0.039(8) 0.013(7) 0.013(8) 0.007(7)
C34 0.076(12) 0.041(7) 0.062(9) 0.031(9) 0.021(9) 0.012(8)
C35 0.070(11) 0.021(7) 0.067(10) -0.001(8) 0.006(10) 0.009(7)
C36 0.052(9) 0.030(6) 0.042(8) 0.002(6) 0.019(7) 0.008(6)
C41 0.031(6) 0.049(10) 0.089(12) -0.024(10) 0.027(7) -0.011(6)
C42 0.043(8) 0.135(17) 0.162(19) -0.076(14) 0.024(10) -0.028(10)
C43 0.033(9) 0.156(18) 0.21(2) -0.052(17) 0.027(12) -0.014(11)
C44 0.026(8) 0.144(17) 0.144(19) 0.015(16) 0.017(10) 0.021(11)
C45 0.042(10) 0.161(18) 0.15(2) -0.051(15) 0.044(10) 0.009(12)
C46 0.041(9) 0.130(16) 0.19(2) -0.088(14) 0.046(11) -0.006(10)
C51 0.029(5) 0.022(7) 0.027(7) -0.004(6) 0.010(5) -0.004(5)
C52 0.024(6) 0.018(7) 0.037(8) -0.006(6) -0.004(5) -0.003(5)
C53 0.037(7) 0.037(9) 0.030(8) -0.017(7) -0.007(6) 0.000(6)
C54 0.034(7) 0.047(9) 0.038(9) -0.001(7) -0.009(6) 0.011(7)
C55 0.040(7) 0.043(9) 0.041(9) -0.003(7) 0.012(6) 0.013(7)
C56 0.033(6) 0.031(8) 0.054(10) -0.010(7) 0.006(6) 0.006(6)
C61 0.028(7) 0.037(7) 0.024(5) -0.012(6) 0.009(5) -0.011(6)
C62 0.063(10) 0.036(7) 0.027(7) 0.005(6) 0.001(7) -0.008(7)
C63 0.097(13) 0.050(10) 0.050(9) 0.010(9) 0.029(8) -0.017(9)
C64 0.078(12) 0.067(10) 0.040(7) 0.014(9) 0.032(8) -0.002(10)
C65 0.080(12) 0.060(10) 0.032(7) 0.015(9) 0.005(8) 0.003(9)
C66 0.071(11) 0.056(10) 0.022(6) -0.004(7) -0.002(7) -0.018(9)

loop_
_geom_bond_atom_site_label_1
_geom_bond_atom_site_label_2
_geom_bond_distance
_geom_bond_site_symmetry_2
_geom_bond_publ_flag
Re1 C1 1.913(15) . ?
Re1 C2 1.945(17) . ?
Re1 C4 1.965(15) . ?
Re1 C3 1.979(15) . ?
Re1 P1 2.526(4) . ?
Re1 S1 2.551(4) . ?
Re2 C7 1.908(17) . ?
Re2 C8 1.949(17) . ?
Re2 C6 1.978(17) . ?
Re2 C5 2.016(16) . ?
Re2 P1 2.532(4) . ?
Re2 S1 2.552(4) . ?
Re3 C18 1.926(17) . ?
Re3 C16 1.949(14) . ?
Re3 C15 1.997(17) . ?
Re3 C17 2.047(17) . ?
Re3 P2 2.528(4) . ?
Re3 S4 2.580(4) . ?
Re4 C19 1.848(16) . ?
Re4 C20 1.933(16) . ?
Re4 C21 1.946(17) . ?
Re4 C22 1.987(16) . ?
Re4 P2 2.524(4) . ?
Re4 S4 2.547(4) . ?
Fe1 C9 1.755(17) . ?
Fe1 C11 1.785(16) . ?
Fe1 C10 1.803(15) . ?
Fe1 S2 2.276(4) . ?
Fe1 S1 2.293(4) . ?
Fe1 Fe2 2.517(3) . ?
Fe2 C13 1.759(15) . ?
Fe2 C12 1.797(16) . ?
Fe2 C14 1.820(16) . ?
Fe2 S2 2.237(5) . ?
Fe2 S1 2.315(4) . ?
Fe3 C23 1.766(18) . ?
Fe3 C24 1.774(18) . ?
Fe3 C25 1.814(17) . ?
Fe3 S3 2.273(5) . ?
Fe3 S4 2.284(4) . ?
Fe3 Fe4 2.497(3) . ?
Fe4 C26 1.785(17) . ?
Fe4 C27 1.794(17) . ?
Fe4 C28 1.839(16) . ?
Fe4 S3 2.250(4) . ?
Fe4 S4 2.320(5) . ?
S2 S3 2.127(5) . ?
P1 C31 1.851(16) . ?
P1 C41 1.875(14) . ?
P2 C61 1.877(14) . ?
P2 C51 1.886(14) . ?
O1 C1 1.148(16) . ?
O2 C2 1.158(18) . ?
O3 C3 1.146(16) . ?
O41 C4 1.18(2) . ?
O42 C4 1.18(2) . ?
O5 C5 1.132(17) . ?
O6 C6 1.124(17) . ?
O7 C7 1.165(19) . ?
O8 C8 1.133(18) . ?
O9 C9 1.150(17) . ?
O10 C10 1.124(15) . ?
O11 C11 1.174(18) . ?
O12 C12 1.127(17) . ?
O13 C13 1.158(16) . ?
O14 C14 1.124(17) . ?
O15 C15 1.110(18) . ?
O16 C16 1.141(15) . ?
O17 C17 1.091(18) . ?
O18 C18 1.146(17) . ?
O19 C19 1.216(17) . ?
O20 C20 1.169(17) . ?
O21 C21 1.153(18) . ?
O22 C22 1.134(17) . ?
O23 C23 1.155(19) . ?
O24 C24 1.152(19) . ?
O25 C25 1.099(18) . ?
O26 C26 1.126(18) . ?
O27 C27 1.131(18) . ?
O28 C28 1.111(16) . ?
C31 C32 1.50(2) . ?
C31 C36 1.56(2) . ?
C32 C33 1.51(2) . ?
C33 C34 1.51(2) . ?
C34 C35 1.49(2) . ?
C35 C36 1.53(2) . ?
C41 C46 1.37(2) . ?
C41 C42 1.45(2) . ?
C42 C43 1.60(3) . ?
C43 C44 1.54(3) . ?
C44 C45 1.39(3) . ?
C45 C46 1.57(2) . ?
C51 C56 1.545(18) . ?
C51 C52 1.551(17) . ?
C52 C53 1.497(18) . ?
C53 C54 1.497(19) . ?
C54 C55 1.50(2) . ?
C55 C56 1.55(2) . ?
C61 C66 1.48(2) . ?
C61 C62 1.500(19) . ?
C62 C63 1.51(2) . ?
C63 C64 1.52(2) . ?
C64 C65 1.50(2) . ?
C65 C66 1.52(2) . ?
Cl1 C100 1.60(5) . ?
Cl1 Cl2 2.11(4) . ?
Cl2 C100 1.57(5) . ?
